data_2020741
loop_
_publ_author_name
'Smith, Graham'
'Wermuth, Urs D.'

_publ_section_title
;
 Unusual 4-arsonoanilinium cationic species in the hydrochloride salt of
 (4-aminophenyl)arsonic acid and formed in the reaction of the acid with
 copper(II) sulfate, copper(II) chloride and cadmium chloride
;
_journal_coeditor_code KY3114
_journal_issue 4
_journal_name_full 'Acta Crystallographica Section C'
_journal_page_first
;
;
_journal_paper_doi 10.1107/S205322961700314X
_journal_volume 73
_journal_year 2017
_chemical_formula_iupac '(C6 H9 As N O3)2 [Cu (H2 O1)6] (S O4)2, 2H2 O'
_chemical_formula_moiety '2(C6 H9 As N O3 +), Cu H12 O6 2+, 2(O4 S 2-), 2(H2 O)'
_chemical_formula_sum 'C12 H34 As2 Cu N2 O22 S2'
_chemical_formula_weight 835.92
_chemical_name_common 'copper(II) sulfate <i>p</i>-arsanilate dihydrate'
_chemical_name_systematic
;
Hexaaquacopper(II) bis(4-arsonoanilinium) disulfate dihydrate
;
_space_group_IT_number 14
_symmetry_cell_setting monoclinic
_symmetry_space_group_name_Hall '-P 2ybc'
_symmetry_space_group_name_H-M 'P 1 21/c 1'
_atom_sites_solution_hydrogens geom
_atom_sites_solution_primary direct
_atom_sites_solution_secondary difmap
_audit_creation_method SHELXL-97
_cell_angle_alpha 90.00
_cell_angle_beta 99.305(4)
_cell_angle_gamma 90.00
_cell_formula_units_Z 2
_cell_length_a 15.0784(6)
_cell_length_b 11.2302(4)
_cell_length_c 8.6756(4)
_cell_measurement_reflns_used 2421
_cell_measurement_temperature 200(2)
_cell_measurement_theta_max 29.04
_cell_measurement_theta_min 3.78
_cell_volume 1449.74(10)
_computing_cell_refinement
;
CrysAlis PRO (Rigaku OD, 2015)
;
_computing_data_collection
;
CrysAlis PRO (Rigaku OD, 2015)
;
_computing_data_reduction
;
CrysAlis PRO (Rigaku OD, 2015)
;
_computing_molecular_graphics
;
PLATON (Spek, 2009)
;
_computing_publication_material
;
PLATON (Spek, 2009)
;
_computing_structure_refinement
;
SHELXL97 (Sheldrick, 2008) within WinGX (Farrugia, 2012)
;
_computing_structure_solution
;
SHELXS97 (Sheldrick, 2008)
;
_diffrn_ambient_temperature 200(2)
_diffrn_detector_area_resol_mean 16.077
_diffrn_measured_fraction_theta_full 0.998
_diffrn_measured_fraction_theta_max 0.998
_diffrn_measurement_device_type 'Oxford Diffraction Gemini-S CCD-detector'
_diffrn_measurement_method '\w scans'
_diffrn_radiation_monochromator graphite
_diffrn_radiation_source 'Enhance (Mo) X-ray source'
_diffrn_radiation_type MoK\a
_diffrn_radiation_wavelength 0.71073
_diffrn_reflns_av_R_equivalents 0.0263
_diffrn_reflns_av_sigmaI/netI 0.0394
_diffrn_reflns_limit_h_max 17
_diffrn_reflns_limit_h_min -18
_diffrn_reflns_limit_k_max 12
_diffrn_reflns_limit_k_min -13
_diffrn_reflns_limit_l_max 10
_diffrn_reflns_limit_l_min -9
_diffrn_reflns_number 6196
_diffrn_reflns_theta_full 26.00
_diffrn_reflns_theta_max 26.00
_diffrn_reflns_theta_min 3.28
_diffrn_standards_number 0
_exptl_absorpt_coefficient_mu 3.255
_exptl_absorpt_correction_T_max 0.980
_exptl_absorpt_correction_T_min 0.670
_exptl_absorpt_correction_type multi-scan
_exptl_absorpt_process_details
;
(CrysAlis PRO; Rigaku OD, 2015)
;
_exptl_crystal_colour colourless
_exptl_crystal_density_diffrn 1.915
_exptl_crystal_density_method 'not measured'
_exptl_crystal_description plate
_exptl_crystal_F_000 846
_exptl_crystal_size_max 0.30
_exptl_crystal_size_mid 0.25
_exptl_crystal_size_min 0.08
_refine_diff_density_max 0.355
_refine_diff_density_min -0.510
_refine_ls_extinction_method none
_refine_ls_goodness_of_fit_ref 1.054
_refine_ls_hydrogen_treatment mixed
_refine_ls_matrix_type full
_refine_ls_number_parameters 226
_refine_ls_number_reflns 2846
_refine_ls_number_restraints 13
_refine_ls_restrained_S_all 1.056
_refine_ls_R_factor_all 0.0334
_refine_ls_R_factor_gt 0.0274
_refine_ls_shift/su_max 0.000
_refine_ls_shift/su_mean 0.000
_refine_ls_structure_factor_coef Fsqd
_refine_ls_weighting_details 'calc w=1/[\s^2^(Fo^2^)+(0.0274P)^2^+0.3694P] where P=(Fo^2^+2Fc^2^)/3'
_refine_ls_weighting_scheme calc
_refine_ls_wR_factor_gt 0.0630
_refine_ls_wR_factor_ref 0.0658
_reflns_number_gt 2518
_reflns_number_total 2846
_reflns_threshold_expression I>2\s(I)
_cod_data_source_file ky3114sup1.cif
_cod_data_source_block II
_cod_original_sg_symbol_H-M 'P 21/c'
_cod_database_code 2020741

loop_
_symmetry_equiv_pos_as_xyz
'x, y, z'
'-x, y+1/2, -z+1/2'
'-x, -y, -z'
'x, -y+1/2, z+1/2'

loop_
_atom_site_aniso_label
_atom_site_aniso_U_11
_atom_site_aniso_U_22
_atom_site_aniso_U_33
_atom_site_aniso_U_12
_atom_site_aniso_U_13
_atom_site_aniso_U_23
As1 0.0116(2) 0.0185(2) 0.0209(2) -0.00230(10) 0.00080(10) -0.00120(10)
O11 0.0194(12) 0.0386(13) 0.0240(11) -0.0124(10) 0.0014(9) 0.0042(10)
O12 0.0132(11) 0.0298(11) 0.0300(11) -0.0017(9) -0.0012(9) -0.0078(9)
O13 0.0149(11) 0.0217(11) 0.0546(15) 0.0006(10) 0.0050(11) -0.0056(10)
N4 0.0141(13) 0.0190(12) 0.0186(12) 0.0008(11) 0.0010(10) 0.0005(10)
C1 0.0126(14) 0.0174(14) 0.0185(14) -0.0032(11) -0.0009(12) -0.0011(11)
C2 0.0153(15) 0.0178(14) 0.0275(15) 0.0040(12) 0.0012(12) 0.0040(12)
C3 0.0205(16) 0.0170(14) 0.0259(15) -0.0008(12) 0.0021(13) 0.0075(12)
C4 0.0115(14) 0.0209(14) 0.0138(13) -0.0037(12) -0.0016(11) -0.0017(11)
C5 0.0172(16) 0.0189(14) 0.0282(16) 0.0049(12) 0.0003(13) 0.0061(12)
C6 0.0212(17) 0.0186(14) 0.0261(16) -0.0037(12) 0.0021(13) 0.0057(12)
Cu1 0.0118(2) 0.0143(2) 0.0142(2) 0.0003(2) 0.0012(2) 0.0011(2)
O1W 0.0153(11) 0.0313(12) 0.0162(10) 0.0020(10) 0.0017(8) 0.0031(9)
O2W 0.0157(11) 0.0363(13) 0.0212(11) -0.0046(10) 0.0013(9) 0.0084(9)
O3W 0.0355(14) 0.0204(11) 0.0165(10) 0.0043(10) -0.0043(10) -0.0003(9)
S1 0.0142(4) 0.0175(3) 0.0140(3) -0.0002(3) 0.0022(3) -0.0002(3)
O1 0.0300(13) 0.0258(11) 0.0191(10) 0.0114(10) -0.0010(9) 0.0011(9)
O2 0.0261(12) 0.0175(10) 0.0227(10) -0.0056(9) -0.0028(9) -0.0019(8)
O3 0.0172(11) 0.0192(10) 0.0321(12) -0.0013(9) 0.0099(9) -0.0017(8)
O4 0.0169(11) 0.0391(12) 0.0138(10) -0.0023(9) 0.0027(8) -0.0027(8)
O4W 0.0212(12) 0.0193(11) 0.0239(11) -0.0019(9) 0.0012(9) -0.0001(9)

loop_
_atom_site_type_symbol
_atom_site_label
_atom_site_fract_x
_atom_site_fract_y
_atom_site_fract_z
_atom_site_U_iso_or_equiv
_atom_site_thermal_displace_type
_atom_site_calc_flag
_atom_site_refinement_flags
_atom_site_occupancy
As As1 0.33980(2) 0.10571(2) 0.24157(3) 0.01720(10) Uani d . 1.000
O O11 0.36399(14) 0.0443(2) 0.4232(2) 0.0276(7) Uani d D 1.000
O O12 0.26786(13) 0.02573(18) 0.1225(2) 0.0249(6) Uani d . 1.000
O O13 0.30451(14) 0.24789(18) 0.2623(3) 0.0305(7) Uani d D 1.000
N N4 0.71564(17) 0.1526(2) 0.0761(3) 0.0174(7) Uani d D 1.000
C C1 0.45558(19) 0.1223(2) 0.1863(3) 0.0165(8) Uani d . 1.000
C C2 0.4777(2) 0.2222(2) 0.1063(3) 0.0205(8) Uani d . 1.000
C C3 0.5634(2) 0.2323(2) 0.0701(3) 0.0213(9) Uani d . 1.000
C C4 0.62545(18) 0.1425(2) 0.1130(3) 0.0158(8) Uani d . 1.000
C C5 0.6026(2) 0.0410(2) 0.1881(3) 0.0218(9) Uani d . 1.000
C C6 0.5178(2) 0.0313(3) 0.2253(3) 0.0222(9) Uani d . 1.000
Cu Cu1 0.00000 0.00000 0.00000 0.01350(10) Uani d S 1.000
O O1W 0.01471(14) 0.10426(18) 0.2269(2) 0.0210(6) Uani d D 1.000
O O2W 0.10719(14) 0.0857(2) -0.0346(2) 0.0246(7) Uani d D 1.000
O O3W -0.07864(16) 0.13263(18) -0.1006(2) 0.0251(7) Uani d D 1.000
S S1 0.83825(5) 0.41681(6) -0.01779(7) 0.0152(2) Uani d . 1.000
O O1 0.89949(14) 0.33415(17) 0.0779(2) 0.0255(7) Uani d . 1.000
O O2 0.85590(14) 0.53998(16) 0.0346(2) 0.0229(6) Uani d . 1.000
O O3 0.74402(14) 0.38634(16) -0.0044(2) 0.0222(6) Uani d . 1.000
O O4 0.84847(14) 0.40444(18) -0.1831(2) 0.0232(6) Uani d . 1.000
O O4W 0.13231(15) 0.30042(17) 0.2021(2) 0.0217(7) Uani d D 1.000
H H2 0.43450 0.28290 0.07660 0.0250 Uiso c R 1.000
H H3 0.57970 0.30060 0.01620 0.0260 Uiso c R 1.000
H H5 0.64520 -0.02130 0.21360 0.0260 Uiso c R 1.000
H H6 0.50160 -0.03770 0.27770 0.0270 Uiso c R 1.000
H H11 0.3229(18) 0.001(2) 0.445(4) 0.0330 Uiso d D 1.000
H H13 0.2483(13) 0.260(3) 0.246(4) 0.0330 Uiso d D 1.000
H H41 0.7543(18) 0.137(3) 0.163(3) 0.0270 Uiso d D 1.000
H H42 0.724(2) 0.2267(18) 0.044(3) 0.0270 Uiso d D 1.000
H H43 0.720(2) 0.102(2) -0.002(3) 0.0270 Uiso d D 1.000
H H11W -0.0329(16) 0.105(3) 0.263(4) 0.0330 Uiso d D 1.000
H H12W 0.0537(19) 0.082(3) 0.296(3) 0.0330 Uiso d D 1.000
H H21W 0.110(2) 0.116(3) -0.123(3) 0.0330 Uiso d D 1.000
H H22W 0.155(2) 0.063(3) 0.018(3) 0.0330 Uiso d D 1.000
H H31W -0.073(2) 0.195(2) -0.050(3) 0.0330 Uiso d D 1.000
H H32W -0.084(2) 0.146(3) -0.197(2) 0.0330 Uiso d D 1.000
H H41W 0.0939(18) 0.249(2) 0.182(4) 0.0330 Uiso d D 1.000
H H42W 0.126(2) 0.343(3) 0.125(3) 0.0330 Uiso d D 1.000

loop_
_atom_type_symbol
_atom_type_description
_atom_type_scat_dispersion_real
_atom_type_scat_dispersion_imag
_atom_type_scat_source
C C 0.0033 0.0016 'International Tables Vol C Tables 4.2.6.8 and 6.1.1.4'
H H 0.0000 0.0000 'International Tables Vol C Tables 4.2.6.8 and 6.1.1.4'
N N 0.0061 0.0033 'International Tables Vol C Tables 4.2.6.8 and 6.1.1.4'
O O 0.0106 0.0060 'International Tables Vol C Tables 4.2.6.8 and 6.1.1.4'
Cu Cu 0.3201 1.2651 'International Tables Vol C Tables 4.2.6.8 and 6.1.1.4'
As As 0.0499 2.0058 'International Tables Vol C Tables 4.2.6.8 and 6.1.1.4'
S S 0.1246 0.1234 'International Tables Vol C Tables 4.2.6.8 and 6.1.1.4'

loop_
_geom_angle_atom_site_label_1
_geom_angle_atom_site_label_2
_geom_angle_atom_site_label_3
_geom_angle_site_symmetry_1
_geom_angle_site_symmetry_3
_geom_angle
_geom_angle_publ_flag
O11 As1 O12 . . 112.44(10) no
O11 As1 O13 . . 107.80(11) no
O11 As1 C1 . . 101.87(11) no
O12 As1 O13 . . 113.22(11) no
O12 As1 C1 . . 115.95(10) no
O13 As1 C1 . . 104.56(10) no
O2W Cu1 O3W . . 90.74(9) no
O1W Cu1 O2W 3_555 . 95.08(8) no
O2W Cu1 O2W . 3_555 180.00 no
O2W Cu1 O3W . 3_555 89.26(9) no
O1W Cu1 O3W 3_555 . 92.15(7) no
O3W Cu1 O3W . 3_555 180.00 no
O1W Cu1 O1W . 3_555 180.00 no
O1W Cu1 O2W . . 84.92(8) no
O1W Cu1 O3W . . 87.85(7) no
O3 S1 O4 . . 107.85(11) no
O2 S1 O4 . . 110.38(11) no
O1 S1 O3 . . 109.42(11) no
O1 S1 O4 . . 109.60(12) no
O1 S1 O2 . . 110.79(11) no
O2 S1 O3 . . 108.74(12) no
As1 O11 H11 . . 113(2) no
As1 O13 H13 . . 117(2) no
H11W O1W H12W . . 107(3) no
Cu1 O1W H12W . . 116(2) no
Cu1 O1W H11W . . 111(2) no
H21W O2W H22W . . 117(3) no
Cu1 O2W H22W . . 116(2) no
Cu1 O2W H21W . . 120(2) no
H31W O3W H32W . . 111(3) no
Cu1 O3W H32W . . 121(2) no
Cu1 O3W H31W . . 113.3(19) no
H41W O4W H42W . . 105(3) no
H42 N4 H43 . . 109(2) no
H41 N4 H42 . . 110(3) no
H41 N4 H43 . . 113(3) no
C4 N4 H41 . . 107.8(17) no
C4 N4 H42 . . 109.0(19) no
C4 N4 H43 . . 107.7(19) no
As1 C1 C2 . . 120.8(2) no
As1 C1 C6 . . 118.6(2) no
C2 C1 C6 . . 120.5(3) no
C1 C2 C3 . . 119.3(2) no
C2 C3 C4 . . 119.7(2) no
N4 C4 C3 . . 120.0(2) no
N4 C4 C5 . . 118.8(2) no
C3 C4 C5 . . 121.2(3) no
C4 C5 C6 . . 119.2(3) no
C1 C6 C5 . . 120.1(3) no
C1 C2 H2 . . 120.00 no
C3 C2 H2 . . 120.00 no
C2 C3 H3 . . 120.00 no
C4 C3 H3 . . 120.00 no
C4 C5 H5 . . 120.00 no
C6 C5 H5 . . 120.00 no
C1 C6 H6 . . 120.00 no
C5 C6 H6 . . 120.00 no

loop_
_geom_bond_atom_site_label_1
_geom_bond_atom_site_label_2
_geom_bond_site_symmetry_2
_geom_bond_distance
_geom_bond_publ_flag
Cu1 O3W . 2.013(2) yes
Cu1 O1W . 2.2702(18) yes
Cu1 O2W . 1.946(2) yes
Cu1 O3W 3_555 2.013(2) no
Cu1 O1W 3_555 2.2702(18) no
Cu1 O2W 3_555 1.946(2) no
As1 O11 . 1.7046(18) no
As1 O12 . 1.6395(19) no
As1 O13 . 1.702(2) no
As1 C1 . 1.893(3) no
S1 O4 . 1.4736(19) no
S1 O2 . 1.4668(19) no
S1 O3 . 1.484(2) no
S1 O1 . 1.468(2) no
O11 H11 . 0.83(3) no
O13 H13 . 0.85(2) no
O1W H12W . 0.81(3) no
O1W H11W . 0.83(3) no
O2W H22W . 0.83(3) no
O2W H21W . 0.85(3) no
O3W H31W . 0.82(2) no
O3W H32W . 0.841(18) no
O4W H42W . 0.82(3) no
O4W H41W . 0.82(3) no
N4 C4 . 1.451(4) no
N4 H42 . 0.89(2) no
N4 H43 . 0.90(2) no
N4 H41 . 0.89(3) no
C1 C2 . 1.388(3) no
C1 C6 . 1.392(4) no
C2 C3 . 1.383(4) no
C3 C4 . 1.385(4) no
C4 C5 . 1.384(3) no
C5 C6 . 1.373(4) no
C2 H2 . 0.9500 no
C3 H3 . 0.9500 no
C5 H5 . 0.9500 no
C6 H6 . 0.9500 no

loop_
_geom_hbond_atom_site_label_D
_geom_hbond_atom_site_label_H
_geom_hbond_atom_site_label_A
_geom_hbond_site_symmetry_A
_geom_hbond_distance_DH
_geom_hbond_distance_HA
_geom_hbond_distance_DA
_geom_hbond_angle_DHA
_geom_hbond_publ_flag
O11 H11 O3 2_645 0.83(3) 1.76(3) 2.582(3) 167(3) yes
O13 H13 O4W . 0.85(2) 1.79(2) 2.631(3) 174(3) yes
O1W H11W O4 4_455 0.83(3) 1.92(3) 2.745(3) 171(4) yes
O1W H12W O2 2_645 0.81(3) 1.90(3) 2.703(3) 176(3) yes
O2W H21W O4W 4_554 0.85(3) 1.86(3) 2.698(3) 170(3) yes
O2W H22W O12 . 0.83(3) 1.84(3) 2.667(3) 173(3) yes
O3W H31W O1 1_455 0.82(2) 2.00(2) 2.792(3) 161(3) yes
O3W H32W O1 4_454 0.841(18) 1.941(17) 2.780(2) 176(4) yes
O4W H41W O1W . 0.82(3) 2.09(3) 2.858(3) 157(3) yes
O4W H42W O2 3_665 0.82(3) 1.96(3) 2.753(3) 164(3) yes
N4 H41 O4 4_555 0.89(3) 1.85(3) 2.726(3) 169(3) yes
N4 H42 O3 . 0.89(2) 1.88(2) 2.767(3) 175(2) yes
N4 H43 O12 3_655 0.90(2) 1.80(2) 2.680(3) 166(2) yes
C2 H2 O11 4_554 0.95 2.49 3.385(3) 157 yes

loop_
_geom_torsion_atom_site_label_1
_geom_torsion_atom_site_label_2
_geom_torsion_atom_site_label_3
_geom_torsion_atom_site_label_4
_geom_torsion
_geom_torsion_publ_flag
O11 As1 C1 C2 -140.8(2) no
O11 As1 C1 C6 40.3(2) no
O12 As1 C1 C2 96.8(2) no
O12 As1 C1 C6 -82.2(2) no
O13 As1 C1 C2 -28.6(2) no
O13 As1 C1 C6 152.4(2) no
As1 C1 C2 C3 178.93(19) no
C6 C1 C2 C3 -2.1(4) no
As1 C1 C6 C5 -179.4(2) no
C2 C1 C6 C5 1.6(4) no
C1 C2 C3 C4 0.5(4) no
C2 C3 C4 N4 -179.7(2) no
C2 C3 C4 C5 1.7(4) no
N4 C4 C5 C6 179.2(2) no
C3 C4 C5 C6 -2.3(4) no
C4 C5 C6 C1 0.6(4) no

_cod_database_fobs_code 2020741
